data_1100940
loop_
_publ_author_name
'Nripen Chanda'
'Debamita Paul'
'Sanjib Kar'
'Shaikh M. Mobin'
'Anindya Datta'
'Vedavati G. Puranik'
'K. Krishnamurthy Rao'
'Goutam Kumar Lahiri'

_publ_section_title
;

Effect of 2-(2-Pyridyl)azole-Based Ancillary Ligands (L1-4) on the

Electrophilicity of the Nitrosyl Function in [RuII(trpy)(L1-4)(NO)]3+ [trpy

= 2,2':6',2''-Terpyridine]. Synthesis, Structures, and

Spectroscopic, Electrochemical, and Kinetic Aspects

;
_journal_name_full 'Inorganic Chemistry'
_journal_page_first 3499
_journal_page_last 3511
_journal_paper_doi 10.1021/ic048184w
_journal_volume 44
_journal_year 2005
_chemical_formula_sum 'C28 H22 Cl N7 O6 Ru'
_chemical_formula_weight 689.05
_chemical_name_systematic
; 

 ? 

;
_space_group_IT_number 14
_symmetry_cell_setting monoclinic
_symmetry_space_group_name_Hall '-P 2yab'
_symmetry_space_group_name_H-M 'P 1 21/a 1'
_atom_sites_solution_hydrogens geom
_atom_sites_solution_primary direct
_atom_sites_solution_secondary difmap
_audit_creation_method SHELXL-97
_cell_angle_alpha 90.000(6)
_cell_angle_beta 101.520(6)
_cell_angle_gamma 90.000(6)
_cell_formula_units_Z 4
_cell_length_a 13.7020(8)
_cell_length_b 13.8050(11)
_cell_length_c 15.1960(12)
_cell_measurement_reflns_used 25
_cell_measurement_temperature 293(2)
_cell_measurement_theta_max 12.5600
_cell_measurement_theta_min 5.2000
_cell_volume 2816.5(4)
_computing_cell_refinement 'Argus (Nonius, MACH3 software)'
_computing_data_collection 'Argus (Nonius, MACH3 software)'
_computing_data_reduction 'Maxus (Nonius software)'
_computing_molecular_graphics Ortep
_computing_publication_material Shelx97
_computing_structure_refinement 'SHELXL-97 (Sheldrick, 1997)'
_computing_structure_solution 'SHELXS-97 (Sheldrick, 1990)'
_diffrn_ambient_temperature 293(2)
_diffrn_measured_fraction_theta_full 0.835
_diffrn_measured_fraction_theta_max 0.835
_diffrn_measurement_device_type 'Enraf-Nonius CAD-4'
_diffrn_measurement_method \w/q-scan
_diffrn_radiation_monochromator graphite
_diffrn_radiation_source 'fine-focus sealed tube'
_diffrn_radiation_type ' MoK\a'
_diffrn_radiation_wavelength 0.70930
_diffrn_reflns_av_R_equivalents 0.0000
_diffrn_reflns_av_sigmaI/netI 0.0317
_diffrn_reflns_limit_h_max 16
_diffrn_reflns_limit_h_min 0
_diffrn_reflns_limit_k_max 16
_diffrn_reflns_limit_k_min 0
_diffrn_reflns_limit_l_max 17
_diffrn_reflns_limit_l_min -18
_diffrn_reflns_number 4345
_diffrn_reflns_theta_full 24.96
_diffrn_reflns_theta_max 24.96
_diffrn_reflns_theta_min 1.36
_diffrn_standards_decay_% <3%
_diffrn_standards_interval_time 3600
_diffrn_standards_number 3
_exptl_absorpt_coefficient_mu 0.708
_exptl_absorpt_correction_T_max 1.000
_exptl_absorpt_correction_T_min 0.974
_exptl_absorpt_correction_type psi-scan
_exptl_absorpt_process_details
;

psi-scan (North, Philips & Mathews, 1968)

;
_exptl_crystal_colour Dark_Black
_exptl_crystal_density_diffrn 1.625
_exptl_crystal_density_method 'not measured'
_exptl_crystal_description Block
_exptl_crystal_F_000 1392
_exptl_crystal_size_max 0.275
_exptl_crystal_size_mid 0.20
_exptl_crystal_size_min 0.15
_refine_diff_density_max 0.534
_refine_diff_density_min -0.390
_refine_diff_density_rms 0.071
_refine_ls_extinction_method none
_refine_ls_goodness_of_fit_ref 1.065
_refine_ls_hydrogen_treatment mixed
_refine_ls_matrix_type full
_refine_ls_number_parameters 476
_refine_ls_number_reflns 4345
_refine_ls_number_restraints 0
_refine_ls_restrained_S_all 1.065
_refine_ls_R_factor_all 0.0428
_refine_ls_R_factor_gt 0.0330
_refine_ls_shift/su_max 0.001
_refine_ls_shift/su_mean 0.000
_refine_ls_structure_factor_coef Fsqd
_refine_ls_weighting_details 'w=1/[\s^2^(Fo^2^)+(0.0376P)^2^+3.2775P] where P=(Fo^2^+2Fc^2^)/3'
_refine_ls_weighting_scheme calc
_refine_ls_wR_factor_gt 0.0757
_refine_ls_wR_factor_ref 0.0817
_reflns_number_gt 3799
_reflns_number_total 4345
_reflns_threshold_expression >2sigma(I)
_cod_data_source_file ic048184wsi20041223_113133.cif
_cod_data_source_block max
_cod_depositor_comments
;
The following automatic conversions were performed:
'_symmetry_cell_setting' value 'Monoclinic' changed to 'monoclinic'
according to '/home/saulius/struct/CIF-dictionaries/cif_core.dic'
dictionary named 'cif_core.dic' version 2.4.1 from 2010-06-29.

Automatic conversion script
Id: cif_fix_enum 1527 2010-12-29 10:47:43Z saulius 

The following automatic conversions were performed:

'_refine_ls_weighting_scheme' value 'calc
w=1/[\s^2^(Fo^2^)+(0.0376P)^2^+3.2775P] where P=(Fo^2^+2Fc^2^)/3' was
changed to 'calc'. New tag '_refine_ls_weighting_details' was
created. The value of the new tag was set to
'w=1/[\s^2^(Fo^2^)+(0.0376P)^2^+3.2775P] where P=(Fo^2^+2Fc^2^)/3'.

Automatic conversion script
Id: cif_fix_values 3143 2015-03-26 13:38:13Z robertas 
;
_cod_original_sg_symbol_H-M 'P 21/a'
_cod_database_code 1100940

loop_
_symmetry_equiv_pos_as_xyz
'x, y, z'
'-x+1/2, y+1/2, -z'
'-x, -y, -z'
'x-1/2, -y-1/2, z'

loop_
_atom_site_label
_atom_site_type_symbol
_atom_site_fract_x
_atom_site_fract_y
_atom_site_fract_z
_atom_site_U_iso_or_equiv
_atom_site_adp_type
_atom_site_occupancy
_atom_site_calc_flag
_atom_site_refinement_flags
_atom_site_disorder_assembly
_atom_site_disorder_group
Ru Ru 0.63636(2) 0.03744(2) 0.294154(18) 0.02487(10) Uani 1 d . . .
Cl Cl 0.69023(10) 0.58814(10) 0.04929(12) 0.0747(4) Uani 1 d . . .
N1 N 0.8535(2) -0.0967(2) 0.1792(2) 0.0392(8) Uani 1 d . . .
N2 N 0.7722(2) -0.0114(2) 0.26628(19) 0.0277(6) Uani 1 d . . .
N3 N 0.5916(2) -0.0406(2) 0.17493(19) 0.0289(6) Uani 1 d . . .
N4 N 0.6204(2) 0.1672(2) 0.22528(19) 0.0292(6) Uani 1 d . . .
N5 N 0.5048(2) 0.0776(2) 0.31262(19) 0.0277(6) Uani 1 d . . .
N6 N 0.5980(2) -0.0813(2) 0.36488(19) 0.0314(7) Uani 1 d . . .
N7 N 0.6912(2) 0.1081(2) 0.4111(2) 0.0331(7) Uani 1 d . . .
O1 O 0.6724(2) 0.1952(2) 0.42173(19) 0.0501(7) Uani 1 d . . .
O2 O 0.7410(2) 0.0636(2) 0.47684(17) 0.0454(7) Uani 1 d . . .
O3 O 0.7453(4) 0.5022(3) 0.0599(4) 0.131(2) Uani 1 d . . .
O4 O 0.7263(6) 0.6399(5) 0.1353(4) 0.177(3) Uani 1 d . . .
O5 O 0.7148(3) 0.6508(3) -0.0135(3) 0.1039(15) Uani 1 d . . .
O6 O 0.5920(3) 0.5761(4) 0.0470(4) 0.137(2) Uani 1 d . . .
C1 C 0.8784(4) -0.1575(6) 0.1077(5) 0.0733(19) Uani 1 d . . .
C2 C 0.9248(3) -0.0574(3) 0.2467(3) 0.0346(9) Uani 1 d . . .
C3 C 1.0287(3) -0.0640(3) 0.2643(3) 0.0442(10) Uani 1 d . . .
C4 C 1.0783(3) -0.0146(3) 0.3381(3) 0.0474(11) Uani 1 d . . .
C5 C 1.0283(3) 0.0386(4) 0.3936(3) 0.0503(11) Uani 1 d . . .
C6 C 0.9260(3) 0.0446(3) 0.3766(3) 0.0415(9) Uani 1 d . . .
C7 C 0.8739(3) -0.0044(3) 0.3016(2) 0.0303(8) Uani 1 d . . .
C8 C 0.7637(3) -0.0668(3) 0.1935(2) 0.0323(8) Uani 1 d . . .
C9 C 0.6641(3) -0.0857(3) 0.1401(2) 0.0331(8) Uani 1 d . . .
C10 C 0.6413(3) -0.1419(3) 0.0640(3) 0.0478(11) Uani 1 d . . .
C11 C 0.5432(3) -0.1524(3) 0.0209(3) 0.0512(12) Uani 1 d . . .
C12 C 0.4702(3) -0.1069(3) 0.0547(3) 0.0440(10) Uani 1 d . . .
C13 C 0.4970(3) -0.0517(3) 0.1314(3) 0.0373(9) Uani 1 d . . .
C14 C 0.6795(3) 0.2059(3) 0.1745(3) 0.0376(9) Uani 1 d . . .
C15 C 0.6629(4) 0.2960(3) 0.1351(3) 0.0487(11) Uani 1 d . . .
C16 C 0.5803(4) 0.3477(3) 0.1458(3) 0.0526(12) Uani 1 d . . .
C17 C 0.5170(4) 0.3077(3) 0.1953(3) 0.0453(10) Uani 1 d . . .
C18 C 0.5374(3) 0.2178(3) 0.2351(2) 0.0317(8) Uani 1 d . . .
C19 C 0.4724(3) 0.1673(3) 0.2866(2) 0.0315(8) Uani 1 d . . .
C20 C 0.3846(3) 0.2009(3) 0.3076(3) 0.0426(10) Uani 1 d . . .
C21 C 0.3305(3) 0.1414(3) 0.3530(3) 0.0479(11) Uani 1 d . . .
C22 C 0.3650(3) 0.0500(3) 0.3786(3) 0.0427(10) Uani 1 d . . .
C23 C 0.4539(3) 0.0188(3) 0.3581(2) 0.0309(8) Uani 1 d . . .
C24 C 0.5047(3) -0.0741(3) 0.3833(2) 0.0319(8) Uani 1 d . . .
C25 C 0.4635(3) -0.1501(3) 0.4236(3) 0.0457(10) Uani 1 d . . .
C26 C 0.5176(4) -0.2337(4) 0.4445(3) 0.0591(13) Uani 1 d . . .
C27 C 0.6117(4) -0.2395(3) 0.4288(3) 0.0536(12) Uani 1 d . . .
C28 C 0.6502(3) -0.1629(3) 0.3889(3) 0.0423(10) Uani 1 d . . .
H13 H 0.450(3) -0.024(3) 0.156(2) 0.027(10) Uiso 1 d . . .
H28 H 0.721(3) -0.165(3) 0.378(3) 0.041(11) Uiso 1 d . . .
H21 H 0.270(3) 0.162(3) 0.366(3) 0.050(12) Uiso 1 d . . .
H20 H 0.364(3) 0.261(3) 0.289(3) 0.045(12) Uiso 1 d . . .
H11 H 0.528(3) -0.188(3) -0.029(3) 0.051(13) Uiso 1 d . . .
H25 H 0.398(3) -0.146(3) 0.433(3) 0.046(12) Uiso 1 d . . .
H6 H 0.898(3) 0.078(3) 0.414(3) 0.050(13) Uiso 1 d . . .
H16 H 0.571(3) 0.409(3) 0.121(3) 0.057(13) Uiso 1 d . . .
H12 H 0.400(3) -0.115(3) 0.029(3) 0.060(13) Uiso 1 d . . .
H5 H 1.062(3) 0.068(3) 0.440(3) 0.051(13) Uiso 1 d . . .
H10 H 0.686(3) -0.169(3) 0.041(3) 0.045(12) Uiso 1 d . . .
H3 H 1.062(3) -0.097(3) 0.219(3) 0.056(13) Uiso 1 d . . .
H14 H 0.727(3) 0.171(3) 0.169(3) 0.041(13) Uiso 1 d . . .
H1 H 0.846(4) -0.213(4) 0.100(4) 0.09(2) Uiso 1 d . . .
H4 H 1.148(3) -0.018(3) 0.353(3) 0.060(13) Uiso 1 d . . .
H17 H 0.465(3) 0.335(3) 0.202(3) 0.045(13) Uiso 1 d . . .
H22 H 0.331(3) 0.016(3) 0.410(3) 0.061(15) Uiso 1 d . . .
H27 H 0.652(4) -0.293(4) 0.444(3) 0.068(15) Uiso 1 d . . .
H1A H 0.944(5) -0.160(5) 0.108(4) 0.12(2) Uiso 1 d . . .
H26 H 0.492(4) -0.287(4) 0.467(4) 0.087(18) Uiso 1 d . . .
H15 H 0.710(4) 0.316(4) 0.102(4) 0.084(18) Uiso 1 d . . .
H1B H 0.851(6) -0.128(6) 0.050(6) 0.15(4) Uiso 1 d . . .

loop_
_atom_site_aniso_label
_atom_site_aniso_U_11
_atom_site_aniso_U_22
_atom_site_aniso_U_33
_atom_site_aniso_U_23
_atom_site_aniso_U_13
_atom_site_aniso_U_12
Ru 0.02347(15) 0.02607(15) 0.02635(15) -0.00023(13) 0.00807(10) -0.00064(12)
Cl 0.0578(8) 0.0541(8) 0.1240(13) 0.0174(8) 0.0463(8) -0.0023(6)
N1 0.0299(17) 0.044(2) 0.0461(19) -0.0160(15) 0.0136(15) 0.0011(15)
N2 0.0269(15) 0.0283(16) 0.0283(15) -0.0017(12) 0.0068(12) -0.0026(12)
N3 0.0265(15) 0.0290(15) 0.0308(15) -0.0006(13) 0.0052(12) -0.0032(13)
N4 0.0337(16) 0.0288(16) 0.0261(15) -0.0033(12) 0.0083(13) -0.0063(13)
N5 0.0254(15) 0.0304(15) 0.0278(15) -0.0006(12) 0.0069(12) -0.0003(12)
N6 0.0332(17) 0.0306(16) 0.0302(16) 0.0014(13) 0.0060(13) 0.0001(13)
N7 0.0282(16) 0.0423(19) 0.0317(16) -0.0013(15) 0.0130(13) -0.0090(14)
O1 0.066(2) 0.0370(17) 0.0474(17) -0.0125(13) 0.0124(15) -0.0053(15)
O2 0.0466(16) 0.0583(19) 0.0294(14) 0.0060(13) 0.0027(13) -0.0048(14)
O3 0.093(3) 0.069(3) 0.240(7) 0.036(4) 0.057(4) 0.020(3)
O4 0.232(8) 0.163(6) 0.131(5) -0.013(5) 0.029(5) -0.031(6)
O5 0.119(4) 0.094(3) 0.121(4) 0.029(3) 0.078(3) 0.003(3)
O6 0.060(3) 0.158(5) 0.206(6) 0.079(4) 0.059(3) 0.009(3)
C1 0.041(3) 0.091(5) 0.093(5) -0.055(4) 0.025(3) -0.004(3)
C2 0.0284(19) 0.033(2) 0.044(2) 0.0014(16) 0.0115(16) 0.0009(15)
C3 0.033(2) 0.046(3) 0.057(3) 0.005(2) 0.015(2) 0.0054(18)
C4 0.027(2) 0.059(3) 0.055(3) 0.008(2) 0.0046(19) -0.002(2)
C5 0.035(2) 0.071(3) 0.042(2) -0.004(2) 0.0005(19) -0.009(2)
C6 0.033(2) 0.057(3) 0.034(2) -0.008(2) 0.0070(17) -0.006(2)
C7 0.0251(18) 0.0353(19) 0.0310(18) 0.0034(16) 0.0067(15) -0.0001(15)
C8 0.0274(19) 0.033(2) 0.037(2) -0.0060(16) 0.0098(16) -0.0007(15)
C9 0.0305(19) 0.033(2) 0.036(2) -0.0031(16) 0.0083(16) -0.0016(16)
C10 0.041(2) 0.055(3) 0.049(3) -0.021(2) 0.013(2) -0.003(2)
C11 0.050(3) 0.057(3) 0.044(3) -0.020(2) 0.004(2) -0.012(2)
C12 0.037(2) 0.052(3) 0.041(2) -0.007(2) 0.0025(18) -0.010(2)
C13 0.033(2) 0.040(2) 0.040(2) -0.0017(18) 0.0097(17) -0.0012(18)
C14 0.042(2) 0.042(2) 0.031(2) -0.0035(17) 0.0122(18) -0.008(2)
C15 0.065(3) 0.048(3) 0.034(2) 0.0069(19) 0.010(2) -0.015(2)
C16 0.086(4) 0.033(2) 0.038(2) 0.0061(19) 0.011(2) -0.007(2)
C17 0.060(3) 0.033(2) 0.043(2) 0.0001(19) 0.011(2) 0.008(2)
C18 0.039(2) 0.0272(19) 0.0284(18) 0.0025(15) 0.0052(16) 0.0001(16)
C19 0.0331(19) 0.0299(19) 0.0315(19) -0.0014(16) 0.0065(16) 0.0036(16)
C20 0.037(2) 0.041(2) 0.049(2) 0.002(2) 0.0081(19) 0.0127(19)
C21 0.031(2) 0.060(3) 0.056(3) 0.000(2) 0.017(2) 0.012(2)
C22 0.029(2) 0.057(3) 0.046(2) 0.004(2) 0.0151(18) -0.0015(19)
C23 0.0280(18) 0.033(2) 0.0309(19) 0.0021(15) 0.0046(15) -0.0045(15)
C24 0.031(2) 0.035(2) 0.0298(19) 0.0009(16) 0.0059(15) -0.0055(16)
C25 0.045(3) 0.044(3) 0.050(3) 0.012(2) 0.015(2) -0.009(2)
C26 0.072(3) 0.044(3) 0.062(3) 0.018(2) 0.015(3) -0.014(3)
C27 0.066(3) 0.034(2) 0.058(3) 0.012(2) 0.007(2) 0.003(2)
C28 0.044(2) 0.036(2) 0.046(2) 0.0014(19) 0.007(2) 0.0055(19)

loop_
_atom_type_symbol
_atom_type_description
_atom_type_scat_dispersion_real
_atom_type_scat_dispersion_imag
_atom_type_scat_source
C C 0.0033 0.0016 'International Tables Vol C Tables 4.2.6.8 and 6.1.1.4'
H H 0.0000 0.0000 'International Tables Vol C Tables 4.2.6.8 and 6.1.1.4'
O O 0.0106 0.0060 'International Tables Vol C Tables 4.2.6.8 and 6.1.1.4'
N N 0.0061 0.0033 'International Tables Vol C Tables 4.2.6.8 and 6.1.1.4'
Ru Ru -1.2594 0.8363 'International Tables Vol C Tables 4.2.6.8 and 6.1.1.4'
Cl Cl 0.1484 0.1585 'International Tables Vol C Tables 4.2.6.8 and 6.1.1.4'

loop_
_geom_angle_atom_site_label_1
_geom_angle_atom_site_label_2
_geom_angle_atom_site_label_3
_geom_angle
_geom_angle_site_symmetry_1
_geom_angle_site_symmetry_3
_geom_angle_publ_flag
N5 Ru N7 85.94(12) . . ?
N5 Ru N4 79.60(12) . . ?
N7 Ru N4 90.58(12) . . ?
N5 Ru N6 79.32(12) . . ?
N7 Ru N6 90.79(12) . . ?
N4 Ru N6 158.73(11) . . ?
N5 Ru N3 98.68(11) . . ?
N7 Ru N3 175.23(11) . . ?
N4 Ru N3 91.42(11) . . ?
N6 Ru N3 88.91(11) . . ?
N5 Ru N2 175.85(11) . . ?
N7 Ru N2 98.19(11) . . ?
N4 Ru N2 100.67(11) . . ?
N6 Ru N2 100.14(11) . . ?
N3 Ru N2 77.18(11) . . ?
O6 Cl O5 116.1(3) . . ?
O6 Cl O3 114.3(3) . . ?
O5 Cl O3 114.3(3) . . ?
O6 Cl O4 103.7(4) . . ?
O5 Cl O4 102.8(3) . . ?
O3 Cl O4 103.2(4) . . ?
C8 N1 C2 107.0(3) . . ?
C8 N1 C1 130.2(4) . . ?
C2 N1 C1 122.7(4) . . ?
C8 N2 C7 106.0(3) . . ?
C8 N2 Ru 114.7(2) . . ?
C7 N2 Ru 139.3(2) . . ?
C13 N3 C9 117.6(3) . . ?
C13 N3 Ru 125.0(3) . . ?
C9 N3 Ru 117.4(2) . . ?
C14 N4 C18 118.2(3) . . ?
C14 N4 Ru 128.6(3) . . ?
C18 N4 Ru 113.2(2) . . ?
C19 N5 C23 122.0(3) . . ?
C19 N5 Ru 118.5(2) . . ?
C23 N5 Ru 119.2(2) . . ?
C28 N6 C24 118.3(3) . . ?
C28 N6 Ru 128.5(3) . . ?
C24 N6 Ru 113.0(2) . . ?
O1 N7 O2 117.6(3) . . ?
O1 N7 Ru 121.7(2) . . ?
O2 N7 Ru 120.6(3) . . ?
N1 C1 H1 114(4) . . ?
N1 C1 H1A 114(4) . . ?
H1 C1 H1A 116(6) . . ?
N1 C1 H1B 108(5) . . ?
H1 C1 H1B 99(6) . . ?
H1A C1 H1B 104(6) . . ?
N1 C2 C7 106.6(3) . . ?
N1 C2 C3 131.3(4) . . ?
C7 C2 C3 122.1(4) . . ?
C4 C3 C2 116.4(4) . . ?
C4 C3 H3 124(3) . . ?
C2 C3 H3 119(3) . . ?
C3 C4 C5 122.1(4) . . ?
C3 C4 H4 119(3) . . ?
C5 C4 H4 119(3) . . ?
C6 C5 C4 121.6(4) . . ?
C6 C5 H5 118(3) . . ?
C4 C5 H5 120(3) . . ?
C5 C6 C7 117.4(4) . . ?
C5 C6 H6 118(3) . . ?
C7 C6 H6 124(3) . . ?
N2 C7 C6 131.2(3) . . ?
N2 C7 C2 108.3(3) . . ?
C6 C7 C2 120.5(3) . . ?
N2 C8 N1 112.1(3) . . ?
N2 C8 C9 118.7(3) . . ?
N1 C8 C9 129.2(3) . . ?
N3 C9 C10 121.4(3) . . ?
N3 C9 C8 112.0(3) . . ?
C10 C9 C8 126.6(4) . . ?
C9 C10 C11 119.7(4) . . ?
C9 C10 H10 122(3) . . ?
C11 C10 H10 118(3) . . ?
C12 C11 C10 119.3(4) . . ?
C12 C11 H11 121(3) . . ?
C10 C11 H11 120(3) . . ?
C11 C12 C13 118.7(4) . . ?
C11 C12 H12 123(3) . . ?
C13 C12 H12 118(3) . . ?
N3 C13 C12 123.2(4) . . ?
N3 C13 H13 117(2) . . ?
C12 C13 H13 120(2) . . ?
N4 C14 C15 123.0(4) . . ?
N4 C14 H14 114(3) . . ?
C15 C14 H14 123(3) . . ?
C16 C15 C14 119.0(4) . . ?
C16 C15 H15 125(3) . . ?
C14 C15 H15 116(3) . . ?
C17 C16 C15 118.8(4) . . ?
C17 C16 H16 123(3) . . ?
C15 C16 H16 118(3) . . ?
C16 C17 C18 120.3(4) . . ?
C16 C17 H17 122(3) . . ?
C18 C17 H17 117(3) . . ?
N4 C18 C17 120.7(4) . . ?
N4 C18 C19 114.8(3) . . ?
C17 C18 C19 124.4(4) . . ?
N5 C19 C20 119.4(3) . . ?
N5 C19 C18 113.1(3) . . ?
C20 C19 C18 127.5(3) . . ?
C21 C20 C19 119.6(4) . . ?
C21 C20 H20 123(3) . . ?
C19 C20 H20 118(3) . . ?
C22 C21 C20 119.9(4) . . ?
C22 C21 H21 120(3) . . ?
C20 C21 H21 121(3) . . ?
C21 C22 C23 119.3(4) . . ?
C21 C22 H22 117(3) . . ?
C23 C22 H22 124(3) . . ?
N5 C23 C22 119.8(3) . . ?
N5 C23 C24 113.1(3) . . ?
C22 C23 C24 127.2(3) . . ?
N6 C24 C25 121.0(4) . . ?
N6 C24 C23 115.1(3) . . ?
C25 C24 C23 124.0(3) . . ?
C26 C25 C24 119.2(4) . . ?
C26 C25 H25 121(3) . . ?
C24 C25 H25 120(3) . . ?
C27 C26 C25 119.7(4) . . ?
C27 C26 H26 118(3) . . ?
C25 C26 H26 123(4) . . ?
C26 C27 C28 119.5(5) . . ?
C26 C27 H27 123(3) . . ?
C28 C27 H27 117(3) . . ?
N6 C28 C27 122.2(4) . . ?
N6 C28 H28 117(2) . . ?
C27 C28 H28 121(2) . . ?

loop_
_geom_bond_atom_site_label_1
_geom_bond_atom_site_label_2
_geom_bond_distance
_geom_bond_site_symmetry_2
_geom_bond_publ_flag
Ru N5 1.959(3) . ?
Ru N7 2.035(3) . ?
Ru N4 2.064(3) . ?
Ru N6 2.084(3) . ?
Ru N3 2.092(3) . ?
Ru N2 2.101(3) . ?
Cl O6 1.349(4) . ?
Cl O5 1.379(4) . ?
Cl O3 1.398(5) . ?
Cl O4 1.485(6) . ?
N1 C8 1.356(5) . ?
N1 C2 1.379(5) . ?
N1 C1 1.467(6) . ?
N2 C8 1.331(4) . ?
N2 C7 1.393(4) . ?
N3 C13 1.342(5) . ?
N3 C9 1.365(5) . ?
N4 C14 1.337(5) . ?
N4 C18 1.367(5) . ?
N5 C19 1.347(4) . ?
N5 C23 1.347(4) . ?
N6 C28 1.345(5) . ?
N6 C24 1.365(5) . ?
N7 O1 1.247(4) . ?
N7 O2 1.252(4) . ?
C1 H1 0.88(6) . ?
C1 H1A 0.90(7) . ?
C1 H1B 0.97(8) . ?
C2 C7 1.396(5) . ?
C2 C3 1.397(5) . ?
C3 C4 1.372(6) . ?
C3 H3 1.00(4) . ?
C4 C5 1.396(6) . ?
C4 H4 0.94(5) . ?
C5 C6 1.376(6) . ?
C5 H5 0.86(4) . ?
C6 C7 1.394(5) . ?
C6 H6 0.88(4) . ?
C8 C9 1.464(5) . ?
C9 C10 1.376(5) . ?
C10 C11 1.380(6) . ?
C10 H10 0.84(4) . ?
C11 C12 1.365(6) . ?
C11 H11 0.90(4) . ?
C12 C13 1.379(6) . ?
C12 H12 0.97(4) . ?
C13 H13 0.88(4) . ?
C14 C15 1.379(6) . ?
C14 H14 0.82(4) . ?
C15 C16 1.376(7) . ?
C15 H15 0.93(5) . ?
C16 C17 1.372(6) . ?
C16 H16 0.93(5) . ?
C17 C18 1.385(5) . ?
C17 H17 0.84(4) . ?
C18 C19 1.473(5) . ?
C19 C20 1.385(5) . ?
C20 C21 1.382(6) . ?
C20 H20 0.90(4) . ?
C21 C22 1.376(6) . ?
C21 H21 0.93(4) . ?
C22 C23 1.385(5) . ?
C22 H22 0.86(5) . ?
C23 C24 1.472(5) . ?
C24 C25 1.390(5) . ?
C25 C26 1.375(7) . ?
C25 H25 0.93(4) . ?
C26 C27 1.359(7) . ?
C26 H26 0.91(5) . ?
C27 C28 1.377(6) . ?
C27 H27 0.92(5) . ?
C28 H28 1.01(4) . ?

loop_
_geom_torsion_atom_site_label_1
_geom_torsion_atom_site_label_2
_geom_torsion_atom_site_label_3
_geom_torsion_atom_site_label_4
_geom_torsion
_geom_torsion_site_symmetry_1
_geom_torsion_site_symmetry_2
_geom_torsion_site_symmetry_3
_geom_torsion_site_symmetry_4
_geom_torsion_publ_flag
N5 Ru N2 C8 2.3(17) . . . . ?
N7 Ru N2 C8 176.8(3) . . . . ?
N4 Ru N2 C8 -91.1(3) . . . . ?
N6 Ru N2 C8 84.5(3) . . . . ?
N3 Ru N2 C8 -2.0(2) . . . . ?
N5 Ru N2 C7 -177.4(14) . . . . ?
N7 Ru N2 C7 -2.9(4) . . . . ?
N4 Ru N2 C7 89.2(4) . . . . ?
N6 Ru N2 C7 -95.2(4) . . . . ?
N3 Ru N2 C7 178.3(4) . . . . ?
N5 Ru N3 C13 0.9(3) . . . . ?
N7 Ru N3 C13 166.4(13) . . . . ?
N4 Ru N3 C13 -78.8(3) . . . . ?
N6 Ru N3 C13 80.0(3) . . . . ?
N2 Ru N3 C13 -179.4(3) . . . . ?
N5 Ru N3 C9 -177.3(3) . . . . ?
N7 Ru N3 C9 -11.8(15) . . . . ?
N4 Ru N3 C9 103.0(3) . . . . ?
N6 Ru N3 C9 -98.3(3) . . . . ?
N2 Ru N3 C9 2.4(3) . . . . ?
N5 Ru N4 C14 -173.5(3) . . . . ?
N7 Ru N4 C14 100.7(3) . . . . ?
N6 Ru N4 C14 -165.6(3) . . . . ?
N3 Ru N4 C14 -74.9(3) . . . . ?
N2 Ru N4 C14 2.3(3) . . . . ?
N5 Ru N4 C18 6.7(2) . . . . ?
N7 Ru N4 C18 -79.1(2) . . . . ?
N6 Ru N4 C18 14.6(4) . . . . ?
N3 Ru N4 C18 105.2(2) . . . . ?
N2 Ru N4 C18 -177.6(2) . . . . ?
N7 Ru N5 C19 82.9(3) . . . . ?
N4 Ru N5 C19 -8.4(3) . . . . ?
N6 Ru N5 C19 174.5(3) . . . . ?
N3 Ru N5 C19 -98.2(3) . . . . ?
N2 Ru N5 C19 -102.5(16) . . . . ?
N7 Ru N5 C23 -90.9(3) . . . . ?
N4 Ru N5 C23 177.7(3) . . . . ?
N6 Ru N5 C23 0.6(3) . . . . ?
N3 Ru N5 C23 87.9(3) . . . . ?
N2 Ru N5 C23 83.6(16) . . . . ?
N5 Ru N6 C28 179.0(3) . . . . ?
N7 Ru N6 C28 -95.3(3) . . . . ?
N4 Ru N6 C28 171.0(3) . . . . ?
N3 Ru N6 C28 79.9(3) . . . . ?
N2 Ru N6 C28 3.1(3) . . . . ?
N5 Ru N6 C24 3.0(2) . . . . ?
N7 Ru N6 C24 88.7(2) . . . . ?
N4 Ru N6 C24 -4.9(5) . . . . ?
N3 Ru N6 C24 -96.1(2) . . . . ?
N2 Ru N6 C24 -172.9(2) . . . . ?
N5 Ru N7 O1 -56.1(3) . . . . ?
N4 Ru N7 O1 23.5(3) . . . . ?
N6 Ru N7 O1 -135.3(3) . . . . ?
N3 Ru N7 O1 138.3(13) . . . . ?
N2 Ru N7 O1 124.3(3) . . . . ?
N5 Ru N7 O2 120.1(3) . . . . ?
N4 Ru N7 O2 -160.3(3) . . . . ?
N6 Ru N7 O2 40.9(3) . . . . ?
N3 Ru N7 O2 -45.5(15) . . . . ?
N2 Ru N7 O2 -59.5(3) . . . . ?
C8 N1 C2 C7 0.7(4) . . . . ?
C1 N1 C2 C7 179.9(5) . . . . ?
C8 N1 C2 C3 -179.6(4) . . . . ?
C1 N1 C2 C3 -0.4(8) . . . . ?
N1 C2 C3 C4 179.6(4) . . . . ?
C7 C2 C3 C4 -0.7(6) . . . . ?
C2 C3 C4 C5 0.8(7) . . . . ?
C3 C4 C5 C6 -0.4(7) . . . . ?
C4 C5 C6 C7 -0.1(7) . . . . ?
C8 N2 C7 C6 179.5(4) . . . . ?
Ru N2 C7 C6 -0.8(7) . . . . ?
C8 N2 C7 C2 0.2(4) . . . . ?
Ru N2 C7 C2 179.9(3) . . . . ?
C5 C6 C7 N2 -179.1(4) . . . . ?
C5 C6 C7 C2 0.1(6) . . . . ?
N1 C2 C7 N2 -0.6(4) . . . . ?
C3 C2 C7 N2 179.7(3) . . . . ?
N1 C2 C7 C6 -179.9(4) . . . . ?
C3 C2 C7 C6 0.3(6) . . . . ?
C7 N2 C8 N1 0.2(4) . . . . ?
Ru N2 C8 N1 -179.6(2) . . . . ?
C7 N2 C8 C9 -178.6(3) . . . . ?
Ru N2 C8 C9 1.6(4) . . . . ?
C2 N1 C8 N2 -0.6(4) . . . . ?
C1 N1 C8 N2 -179.7(6) . . . . ?
C2 N1 C8 C9 178.1(4) . . . . ?
C1 N1 C8 C9 -1.0(8) . . . . ?
C13 N3 C9 C10 -1.1(6) . . . . ?
Ru N3 C9 C10 177.3(3) . . . . ?
C13 N3 C9 C8 179.4(3) . . . . ?
Ru N3 C9 C8 -2.2(4) . . . . ?
N2 C8 C9 N3 0.4(5) . . . . ?
N1 C8 C9 N3 -178.2(4) . . . . ?
N2 C8 C9 C10 -179.1(4) . . . . ?
N1 C8 C9 C10 2.3(7) . . . . ?
N3 C9 C10 C11 0.7(7) . . . . ?
C8 C9 C10 C11 -179.8(4) . . . . ?
C9 C10 C11 C12 -0.1(7) . . . . ?
C10 C11 C12 C13 -0.2(7) . . . . ?
C9 N3 C13 C12 0.8(6) . . . . ?
Ru N3 C13 C12 -177.4(3) . . . . ?
C11 C12 C13 N3 -0.2(7) . . . . ?
C18 N4 C14 C15 3.0(5) . . . . ?
Ru N4 C14 C15 -176.9(3) . . . . ?
N4 C14 C15 C16 -2.1(6) . . . . ?
C14 C15 C16 C17 -0.1(7) . . . . ?
C15 C16 C17 C18 1.3(7) . . . . ?
C14 N4 C18 C17 -1.7(5) . . . . ?
Ru N4 C18 C17 178.2(3) . . . . ?
C14 N4 C18 C19 175.8(3) . . . . ?
Ru N4 C18 C19 -4.3(4) . . . . ?
C16 C17 C18 N4 -0.4(6) . . . . ?
C16 C17 C18 C19 -177.6(4) . . . . ?
C23 N5 C19 C20 0.5(5) . . . . ?
Ru N5 C19 C20 -173.2(3) . . . . ?
C23 N5 C19 C18 -178.0(3) . . . . ?
Ru N5 C19 C18 8.3(4) . . . . ?
N4 C18 C19 N5 -2.2(4) . . . . ?
C17 C18 C19 N5 175.2(4) . . . . ?
N4 C18 C19 C20 179.4(4) . . . . ?
C17 C18 C19 C20 -3.1(6) . . . . ?
N5 C19 C20 C21 -1.4(6) . . . . ?
C18 C19 C20 C21 176.8(4) . . . . ?
C19 C20 C21 C22 1.2(7) . . . . ?
C20 C21 C22 C23 -0.1(7) . . . . ?
C19 N5 C23 C22 0.6(5) . . . . ?
Ru N5 C23 C22 174.3(3) . . . . ?
C19 N5 C23 C24 -177.5(3) . . . . ?
Ru N5 C23 C24 -3.8(4) . . . . ?
C21 C22 C23 N5 -0.8(6) . . . . ?
C21 C22 C23 C24 177.0(4) . . . . ?
C28 N6 C24 C25 -1.7(5) . . . . ?
Ru N6 C24 C25 174.8(3) . . . . ?
C28 N6 C24 C23 177.8(3) . . . . ?
Ru N6 C24 C23 -5.8(4) . . . . ?
N5 C23 C24 N6 6.3(4) . . . . ?
C22 C23 C24 N6 -171.6(4) . . . . ?
N5 C23 C24 C25 -174.2(4) . . . . ?
C22 C23 C24 C25 7.8(6) . . . . ?
N6 C24 C25 C26 -0.4(6) . . . . ?
C23 C24 C25 C26 -179.8(4) . . . . ?
C24 C25 C26 C27 2.5(7) . . . . ?
C25 C26 C27 C28 -2.4(8) . . . . ?
C24 N6 C28 C27 1.7(6) . . . . ?
Ru N6 C28 C27 -174.1(3) . . . . ?
C26 C27 C28 N6 0.3(7) . . . . ?
